data_4303454
loop_
_publ_author_name
'Nuran Asmafiliz'
'Zeynel Kili\,c'
'Asli \"Ozt\"urk'
'Tuncer H\"okelek'
'L. Yasemin Ko\,c'
'Leyla A\,cik'
'\"Ozg\"ul Kisa'
'Ali Albay'
'Zafer \"Ust\"unda\(g'
'Ali Osman Solak'

_publ_section_title
;
Phosphorus-Nitrogen Compounds. 18. Syntheses, Stereogenic Properties,
Structural and Electrochemical Investigations, Biological Activities, and
DNA Interactions of New Spirocyclic Mono- and Bisferrocenylphosphazene
Derivatives
;
_journal_name_full 'Inorganic Chemistry'
_journal_page_first 10102
_journal_page_last 10116
_journal_paper_doi 10.1021/ic901039k
_journal_volume 48
_journal_year 2009
_chemical_compound_source 'synthesis as described'
_chemical_formula_moiety 'C30 H49 Fe N9 P3'
_chemical_formula_sum 'C30 H49 Fe N9 P3'
_chemical_formula_weight 684.55
_chemical_name_systematic
;
spiro(Propane-1,3-diamino)-[N-(1-ferrocenyl-methyl)]-
4,4,6,6-tetrakispyrrolidino-cyclotri phosphazatriene 
;
_space_group_IT_number 2
_symmetry_cell_setting triclinic
_symmetry_space_group_name_Hall '-P 1'
_symmetry_space_group_name_H-M 'P -1'
_atom_sites_solution_hydrogens geom
_atom_sites_solution_primary direct
_atom_sites_solution_secondary difmap
_audit_creation_method SHELXL-97
_cell_angle_alpha 68.54(3)
_cell_angle_beta 87.08(3)
_cell_angle_gamma 66.311(15)
_cell_formula_units_Z 4
_cell_length_a 13.4740(2)
_cell_length_b 15.0389(3)
_cell_length_c 19.6478(5)
_cell_measurement_reflns_used 25
_cell_measurement_temperature 294(2)
_cell_measurement_theta_max 10.6
_cell_measurement_theta_min 5.8
_cell_volume 3371.5(9)
_computing_cell_refinement 'CAD4 Express'
_computing_data_collection 'CAD4 Express (Enraf Nonius, 1994)'
_computing_data_reduction 'XCAD4 (Harms & Wocadlo, 1995)'
_computing_molecular_graphics 'Ortep-3 for Windows (Farrugia, 1997)'
_computing_publication_material 'WinGX publication routines (Farrugia, 1999)'
_computing_structure_refinement 'SHELXL97 (Sheldrick, 1997)'
_computing_structure_solution 'SHELXS97 (Sheldrick, 1997)'
_diffrn_ambient_temperature 294(2)
_diffrn_measured_fraction_theta_full 0.999
_diffrn_measured_fraction_theta_max 0.999
_diffrn_measurement_device_type 'Enraf Nonius TurboCAD4'
_diffrn_measurement_method 'non-profiled omega scans'
_diffrn_radiation_monochromator graphite
_diffrn_radiation_source 'fine-focus sealed tube'
_diffrn_radiation_type MoK\a
_diffrn_radiation_wavelength 0.71073
_diffrn_reflns_av_R_equivalents 0.0158
_diffrn_reflns_av_sigmaI/netI 0.0509
_diffrn_reflns_limit_h_max 16
_diffrn_reflns_limit_h_min -16
_diffrn_reflns_limit_k_max 18
_diffrn_reflns_limit_k_min -17
_diffrn_reflns_limit_l_max 24
_diffrn_reflns_limit_l_min 0
_diffrn_reflns_number 14082
_diffrn_reflns_theta_full 26.29
_diffrn_reflns_theta_max 26.29
_diffrn_reflns_theta_min 2.27
_diffrn_standards_decay_% 1
_diffrn_standards_interval_time 120
_diffrn_standards_number 3
_exptl_absorpt_coefficient_mu 0.625
_exptl_absorpt_correction_T_max 0.911
_exptl_absorpt_correction_T_min 0.829
_exptl_absorpt_correction_type psi-scan
_exptl_absorpt_process_details '(North et al., 1968)'
_exptl_crystal_colour orange
_exptl_crystal_density_diffrn 1.349
_exptl_crystal_density_method 'not measured'
_exptl_crystal_description block
_exptl_crystal_F_000 1452
_exptl_crystal_size_max 0.35
_exptl_crystal_size_mid 0.25
_exptl_crystal_size_min 0.15
_refine_diff_density_max 0.659
_refine_diff_density_min -0.334
_refine_diff_density_rms 0.072
_refine_ls_extinction_method none
_refine_ls_goodness_of_fit_ref 1.049
_refine_ls_hydrogen_treatment constr
_refine_ls_matrix_type full
_refine_ls_number_parameters 775
_refine_ls_number_reflns 13668
_refine_ls_number_restraints 0
_refine_ls_restrained_S_all 1.049
_refine_ls_R_factor_all 0.0917
_refine_ls_R_factor_gt 0.0480
_refine_ls_shift/su_max 0.000
_refine_ls_shift/su_mean 0.000
_refine_ls_structure_factor_coef Fsqd
_refine_ls_weighting_details 'calc w=1/[\s^2^(Fo^2^)+(0.0763P)^2^+1.1422P] where P=(Fo^2^+2Fc^2^)/3'
_refine_ls_weighting_scheme calc
_refine_ls_wR_factor_gt 0.1244
_refine_ls_wR_factor_ref 0.1419
_reflns_number_gt 9455
_reflns_number_total 13668
_reflns_threshold_expression I>2\s(I)
_cod_data_source_file ic901039k_si_005_3.cif
_cod_data_source_block compound_11
_cod_depositor_comments
;

The geom_torsion_... and _geom_angle_... tables were corrupted beyond
the possibility to repair (multiple lines had spaces removed and
fields were "glued" together). The tables were therefore deleted.

Saulius Gra\<zulis
2010.04.18
;
_cod_database_code 4303454

loop_
_symmetry_equiv_pos_as_xyz
'x, y, z'
'-x, -y, -z'

loop_
_atom_site_label
_atom_site_type_symbol
_atom_site_fract_x
_atom_site_fract_y
_atom_site_fract_z
_atom_site_U_iso_or_equiv
_atom_site_adp_type
_atom_site_occupancy
_atom_site_symmetry_multiplicity
_atom_site_calc_flag
_atom_site_refinement_flags
_atom_site_disorder_assembly
_atom_site_disorder_group
Fe Fe 0.37041(4) 0.38826(4) 0.06260(2) 0.04106(13) Uani 1 1 d . . .
P1 P 0.14352(6) 0.20330(6) -0.15448(4) 0.03309(18) Uani 1 1 d . . .
P2 P 0.20280(7) 0.08897(6) -0.00256(4) 0.03529(18) Uani 1 1 d . . .
P3 P 0.35349(6) 0.14260(6) -0.09169(4) 0.03085(17) Uani 1 1 d . . .
N1 N 0.1158(2) 0.1499(2) -0.07399(13) 0.0397(6) Uani 1 1 d . . .
N2 N 0.3204(2) 0.0918(2) -0.01289(13) 0.0377(6) Uani 1 1 d . . .
N3 N 0.25985(19) 0.20710(19) -0.15958(12) 0.0344(5) Uani 1 1 d . . .
N4 N 0.4554(2) 0.0509(2) -0.11207(14) 0.0398(6) Uani 1 1 d . . .
N5 N 0.4118(2) 0.21876(19) -0.08581(13) 0.0348(5) Uani 1 1 d . . .
N6 N 0.1440(2) 0.1361(2) 0.06010(14) 0.0484(7) Uani 1 1 d . . .
N7 N 0.2273(2) -0.0368(2) 0.03659(14) 0.0414(6) Uani 1 1 d . . .
N8 N 0.1331(2) 0.1497(2) -0.21216(14) 0.0438(6) Uani 1 1 d . . .
N9 N 0.0423(2) 0.3219(2) -0.19030(14) 0.0458(7) Uani 1 1 d . . .
C1 C 0.5013(3) 0.0966(3) -0.17907(17) 0.0461(8) Uani 1 1 d . . .
H1A H 0.4447 0.1350 -0.2204 0.055 Uiso 1 1 calc R . .
H1B H 0.5588 0.0405 -0.1896 0.055 Uiso 1 1 calc R . .
C2 C 0.5471(3) 0.1698(3) -0.17101(18) 0.0492(8) Uani 1 1 d . . .
H2A H 0.6089 0.1295 -0.1332 0.059 Uiso 1 1 calc R . .
H2B H 0.5734 0.1998 -0.2169 0.059 Uiso 1 1 calc R . .
C3 C 0.4643(3) 0.2578(3) -0.15120(18) 0.0456(8) Uani 1 1 d . . .
H3A H 0.5003 0.2972 -0.1417 0.055 Uiso 1 1 calc R . .
H3B H 0.4087 0.3051 -0.1927 0.055 Uiso 1 1 calc R . .
C4 C 0.3481(3) 0.3004(2) -0.05735(18) 0.0413(7) Uani 1 1 d . . .
H4A H 0.2906 0.2838 -0.0317 0.050 Uiso 1 1 calc R . .
H4B H 0.3143 0.3674 -0.0981 0.050 Uiso 1 1 calc R . .
C5 C 0.4195(3) 0.3083(2) -0.00596(17) 0.0387(7) Uani 1 1 d . . .
C6 C 0.4650(3) 0.3834(3) -0.02130(18) 0.0429(7) Uani 1 1 d . . .
H6 H 0.4536 0.4417 -0.0684 0.051 Uiso 1 1 calc R . .
C7 C 0.5281(3) 0.3604(3) 0.0432(2) 0.0527(9) Uani 1 1 d . . .
H7 H 0.5683 0.3996 0.0486 0.063 Uiso 1 1 calc R . .
C8 C 0.5229(3) 0.2711(3) 0.0982(2) 0.0554(9) Uani 1 1 d . . .
H8 H 0.5587 0.2376 0.1487 0.066 Uiso 1 1 calc R . .
C9 C 0.4568(3) 0.2383(3) 0.06819(18) 0.0476(8) Uani 1 1 d . . .
H9 H 0.4388 0.1783 0.0944 0.057 Uiso 1 1 calc R . .
C10 C 0.3072(4) 0.4173(3) 0.1526(2) 0.0645(11) Uani 1 1 d . . .
H10 H 0.3440 0.3821 0.2030 0.077 Uiso 1 1 calc R . .
C11 C 0.3096(4) 0.5082(3) 0.0988(2) 0.0658(11) Uani 1 1 d . . .
H11 H 0.3499 0.5467 0.1055 0.079 Uiso 1 1 calc R . .
C12 C 0.2485(3) 0.5344(3) 0.0345(2) 0.0664(11) Uani 1 1 d . . .
H12 H 0.2361 0.5947 -0.0115 0.080 Uiso 1 1 calc R . .
C13 C 0.2056(3) 0.4580(4) 0.0484(3) 0.0696(12) Uani 1 1 d . . .
H13 H 0.1582 0.4559 0.0134 0.084 Uiso 1 1 calc R . .
C14 C 0.2425(3) 0.3862(4) 0.1214(2) 0.0667(11) Uani 1 1 d . . .
H14 H 0.2256 0.3251 0.1461 0.080 Uiso 1 1 calc R . .
C15 C 0.0421(4) 0.2182(5) 0.0519(3) 0.121(3) Uani 1 1 d . . .
H15A H -0.0142 0.2021 0.0371 0.146 Uiso 1 1 calc R . .
H15B H 0.0403 0.2821 0.0137 0.146 Uiso 1 1 calc R . .
C16 C 0.0215(4) 0.2336(4) 0.1196(3) 0.1033(19) Uani 1 1 d . . .
H16A H -0.0439 0.2243 0.1364 0.124 Uiso 1 1 calc R . .
H16B H 0.0114 0.3040 0.1131 0.124 Uiso 1 1 calc R . .
C17 C 0.1165(4) 0.1557(4) 0.1735(2) 0.0815(14) Uani 1 1 d . . .
H17A H 0.0965 0.1051 0.2118 0.098 Uiso 1 1 calc R . .
H17B H 0.1444 0.1897 0.1963 0.098 Uiso 1 1 calc R . .
C18 C 0.2013(4) 0.1020(4) 0.1323(2) 0.0743(13) Uani 1 1 d . . .
H18A H 0.2613 0.1231 0.1278 0.089 Uiso 1 1 calc R . .
H18B H 0.2296 0.0264 0.1571 0.089 Uiso 1 1 calc R . .
C19 C 0.1422(3) -0.0692(3) 0.0714(2) 0.0631(10) Uani 1 1 d . . .
H19A H 0.0706 -0.0177 0.0464 0.076 Uiso 1 1 calc R . .
H19B H 0.1441 -0.0773 0.1227 0.076 Uiso 1 1 calc R . .
C20 C 0.1665(4) -0.1707(4) 0.0650(4) 0.1000(18) Uani 1 1 d . . .
H20A H 0.1937 -0.2274 0.1128 0.120 Uiso 1 1 calc R . .
H20B H 0.1009 -0.1704 0.0466 0.120 Uiso 1 1 calc R . .
C21 C 0.2451(6) -0.1845(5) 0.0163(5) 0.159(4) Uani 1 1 d . . .
H21A H 0.2127 -0.1797 -0.0286 0.191 Uiso 1 1 calc R . .
H21B H 0.3037 -0.2539 0.0382 0.191 Uiso 1 1 calc R . .
C22 C 0.2897(3) -0.1056(3) -0.0015(2) 0.0527(9) Uani 1 1 d . . .
H22A H 0.2801 -0.0667 -0.0542 0.063 Uiso 1 1 calc R . .
H22B H 0.3668 -0.1381 0.0159 0.063 Uiso 1 1 calc R . .
C23 C 0.2289(3) 0.0751(3) -0.2307(2) 0.0571(10) Uani 1 1 d . . .
H23A H 0.2863 0.0359 -0.1898 0.069 Uiso 1 1 calc R . .
H23B H 0.2567 0.1115 -0.2734 0.069 Uiso 1 1 calc R . .
C24 C 0.1910(5) 0.0046(5) -0.2464(4) 0.127(3) Uani 1 1 d . . .
H24A H 0.2046 0.0068 -0.2958 0.152 Uiso 1 1 calc R . .
H24B H 0.2311 -0.0669 -0.2121 0.152 Uiso 1 1 calc R . .
C25 C 0.0802(5) 0.0349(5) -0.2399(4) 0.112(2) Uani 1 1 d . . .
H25A H 0.0677 -0.0237 -0.2051 0.135 Uiso 1 1 calc R . .
H25B H 0.0410 0.0562 -0.2872 0.135 Uiso 1 1 calc R . .
C26 C 0.0393(3) 0.1241(4) -0.2141(2) 0.0663(11) Uani 1 1 d . . .
H26A H -0.0212 0.1837 -0.2480 0.080 Uiso 1 1 calc R . .
H26B H 0.0154 0.1035 -0.1656 0.080 Uiso 1 1 calc R . .
C27 C 0.0085(4) 0.3862(3) -0.1452(2) 0.0759(13) Uani 1 1 d . . .
H27A H 0.0573 0.3518 -0.0999 0.091 Uiso 1 1 calc R . .
H27B H -0.0649 0.3968 -0.1328 0.091 Uiso 1 1 calc R . .
C28 C 0.0127(6) 0.4879(4) -0.1892(4) 0.134(3) Uani 1 1 d . . .
H28A H -0.0590 0.5447 -0.1975 0.161 Uiso 1 1 calc R . .
H28B H 0.0628 0.5001 -0.1638 0.161 Uiso 1 1 calc R . .
C29 C 0.0486(9) 0.4819(5) -0.2564(3) 0.188(5) Uani 1 1 d . . .
H29A H 0.1218 0.4793 -0.2587 0.226 Uiso 1 1 calc R . .
H29B H 0.0013 0.5444 -0.2966 0.226 Uiso 1 1 calc R . .
C30 C 0.0490(3) 0.3913(3) -0.26518(19) 0.0617(11) Uani 1 1 d . . .
H30A H 0.1154 0.3568 -0.2840 0.074 Uiso 1 1 calc R . .
H30B H -0.0130 0.4105 -0.2988 0.074 Uiso 1 1 calc R . .
Fe' Fe 0.96832(4) -0.24549(4) 0.50232(3) 0.04357(13) Uani 1 1 d . . .
P1' P 0.49675(7) -0.34658(6) 0.64763(4) 0.03540(18) Uani 1 1 d . . .
P2' P 0.48575(7) -0.23535(6) 0.49704(4) 0.03420(18) Uani 1 1 d . . .
P3' P 0.54120(6) -0.16746(6) 0.59688(4) 0.03133(17) Uani 1 1 d . . .
N1' N 0.4623(2) -0.3208(2) 0.56388(13) 0.0415(6) Uani 1 1 d . . .
N2' N 0.5167(2) -0.15288(19) 0.51430(13) 0.0365(6) Uani 1 1 d . . .
N3' N 0.5387(2) -0.2691(2) 0.66117(13) 0.0389(6) Uani 1 1 d . . .
N4' N 0.4561(2) -0.0619(2) 0.61235(14) 0.0409(6) Uani 1 1 d . . .
N5' N 0.6622(2) -0.16293(19) 0.60571(13) 0.0346(5) Uani 1 1 d . . .
N6' N 0.5826(2) -0.2977(2) 0.45575(14) 0.0423(6) Uani 1 1 d . . .
N7' N 0.3789(2) -0.1626(2) 0.43338(13) 0.0394(6) Uani 1 1 d . . .
N8' N 0.3916(2) -0.3566(2) 0.69186(14) 0.0462(7) Uani 1 1 d . . .
N9' N 0.5930(2) -0.4649(2) 0.69103(15) 0.0433(6) Uani 1 1 d . . .
C1' C 0.4858(3) -0.0653(3) 0.68528(18) 0.0490(8) Uani 1 1 d . . .
H1C H 0.4830 -0.1269 0.7236 0.059 Uiso 1 1 calc R . .
H1D H 0.4332 -0.0039 0.6928 0.059 Uiso 1 1 calc R . .
C2' C 0.5992(3) -0.0686(3) 0.69137(19) 0.0517(9) Uani 1 1 d . . .
H2C H 0.5994 -0.0034 0.6564 0.062 Uiso 1 1 calc R . .
H2D H 0.6164 -0.0736 0.7403 0.062 Uiso 1 1 calc R . .
C3' C 0.6870(3) -0.1594(3) 0.67697(17) 0.0459(8) Uani 1 1 d . . .
H3C H 0.7560 -0.1534 0.6773 0.055 Uiso 1 1 calc R . .
H3D H 0.6948 -0.2246 0.7163 0.055 Uiso 1 1 calc R . .
C4' C 0.7566(2) -0.2347(2) 0.58349(18) 0.0401(7) Uani 1 1 d . . .
H4C H 0.7317 -0.2514 0.5462 0.048 Uiso 1 1 calc R . .
H4D H 0.7927 -0.2994 0.6256 0.048 Uiso 1 1 calc R . .
C5' C 0.8361(2) -0.1879(2) 0.55372(17) 0.0377(7) Uani 1 1 d . . .
C6' C 0.9343(3) -0.2063(3) 0.5918(2) 0.0484(8) Uani 1 1 d . . .
H6' H 0.9626 -0.2538 0.6430 0.058 Uiso 1 1 calc R . .
C7' C 0.9842(3) -0.1456(3) 0.5434(2) 0.0581(10) Uani 1 1 d . . .
H7' H 1.0527 -0.1430 0.5548 0.070 Uiso 1 1 calc R . .
C8' C 0.9172(3) -0.0885(3) 0.4759(2) 0.0550(9) Uani 1 1 d . . .
H8' H 0.9317 -0.0397 0.4317 0.066 Uiso 1 1 calc R . .
C9' C 0.8274(3) -0.1147(3) 0.4819(2) 0.0471(8) Uani 1 1 d . . .
H9' H 0.7687 -0.0872 0.4426 0.056 Uiso 1 1 calc R . .
C10' C 1.0603(4) -0.2871(4) 0.4248(3) 0.0799(14) Uani 1 1 d . . .
H10' H 1.0795 -0.2394 0.3826 0.096 Uiso 1 1 calc R . .
C11' C 1.1200(4) -0.3437(4) 0.4924(3) 0.0783(13) Uani 1 1 d . . .
H11' H 1.1894 -0.3453 0.5068 0.094 Uiso 1 1 calc R . .
C12' C 1.0639(5) -0.4005(3) 0.5370(3) 0.0909(17) Uani 1 1 d . . .
H12' H 1.0876 -0.4490 0.5884 0.109 Uiso 1 1 calc R . .
C13' C 0.9677(5) -0.3761(4) 0.4953(4) 0.0929(17) Uani 1 1 d . . .
H13' H 0.9132 -0.4049 0.5115 0.111 Uiso 1 1 calc R . .
C14' C 0.9684(5) -0.3056(4) 0.4254(3) 0.0835(14) Uani 1 1 d . . .
H14' H 0.9122 -0.2743 0.3836 0.100 Uiso 1 1 calc R . .
C15' C 0.6072(3) -0.4035(3) 0.4577(2) 0.0579(10) Uani 1 1 d . . .
H15C H 0.5429 -0.4184 0.4645 0.069 Uiso 1 1 calc R . .
H15D H 0.6645 -0.4568 0.4968 0.069 Uiso 1 1 calc R . .
C16' C 0.6444(3) -0.3979(3) 0.3828(2) 0.0649(11) Uani 1 1 d . . .
H16C H 0.6954 -0.4665 0.3847 0.078 Uiso 1 1 calc R . .
H16D H 0.5828 -0.3717 0.3467 0.078 Uiso 1 1 calc R . .
C17' C 0.6984(3) -0.3237(3) 0.3644(2) 0.0630(10) Uani 1 1 d . . .
H17C H 0.7009 -0.2939 0.3118 0.076 Uiso 1 1 calc R . .
H17D H 0.7720 -0.3583 0.3893 0.076 Uiso 1 1 calc R . .
C18' C 0.6252(3) -0.2404(3) 0.39250(19) 0.0542(9) Uani 1 1 d . . .
H18C H 0.6663 -0.2092 0.4075 0.065 Uiso 1 1 calc R . .
H18D H 0.5664 -0.1856 0.3550 0.065 Uiso 1 1 calc R . .
C19' C 0.3431(3) -0.2090(3) 0.3914(2) 0.0533(9) Uani 1 1 d . . .
H19C H 0.3265 -0.2665 0.4236 0.064 Uiso 1 1 calc R . .
H19D H 0.3981 -0.2341 0.3611 0.064 Uiso 1 1 calc R . .
C20' C 0.2422(3) -0.1188(4) 0.3447(2) 0.0735(12) Uani 1 1 d . . .
H20C H 0.2608 -0.0756 0.3003 0.088 Uiso 1 1 calc R . .
H20D H 0.1933 -0.1440 0.3311 0.088 Uiso 1 1 calc R . .
C21' C 0.1918(3) -0.0594(4) 0.3920(3) 0.0735(12) Uani 1 1 d . . .
H21C H 0.1343 -0.0786 0.4154 0.088 Uiso 1 1 calc R . .
H21D H 0.1604 0.0153 0.3628 0.088 Uiso 1 1 calc R . .
C22' C 0.2810(3) -0.0862(3) 0.44980(19) 0.0501(8) Uani 1 1 d . . .
H22C H 0.2914 -0.0242 0.4455 0.060 Uiso 1 1 calc R . .
H22D H 0.2635 -0.1168 0.4990 0.060 Uiso 1 1 calc R . .
C23' C 0.2807(3) -0.2873(5) 0.6599(2) 0.0941(18) Uani 1 1 d . . .
H23C H 0.2600 -0.3054 0.6218 0.113 Uiso 1 1 calc R . .
H23D H 0.2723 -0.2151 0.6384 0.113 Uiso 1 1 calc R . .
C24' C 0.2130(4) -0.3017(7) 0.7210(3) 0.150(3) Uani 1 1 d . . .
H24C H 0.1563 -0.2347 0.7176 0.180 Uiso 1 1 calc R . .
H24D H 0.1787 -0.3468 0.7195 0.180 Uiso 1 1 calc R . .
C25' C 0.2848(4) -0.3493(7) 0.7885(3) 0.143(3) Uani 1 1 d . . .
H25C H 0.2713 -0.4077 0.8228 0.172 Uiso 1 1 calc R . .
H25D H 0.2710 -0.2984 0.8110 0.172 Uiso 1 1 calc R . .
C26' C 0.3977(3) -0.3861(4) 0.77219(19) 0.0698(12) Uani 1 1 d . . .
H26C H 0.4354 -0.4615 0.7973 0.084 Uiso 1 1 calc R . .
H26D H 0.4361 -0.3529 0.7875 0.084 Uiso 1 1 calc R . .
C27' C 0.7077(3) -0.4841(3) 0.6829(2) 0.0507(8) Uani 1 1 d . . .
H27C H 0.7320 -0.4510 0.7086 0.061 Uiso 1 1 calc R . .
H27D H 0.7187 -0.4576 0.6314 0.061 Uiso 1 1 calc R . .
C28' C 0.7671(4) -0.6010(3) 0.7168(3) 0.0930(17) Uani 1 1 d . . .
H28C H 0.8257 -0.6256 0.6884 0.112 Uiso 1 1 calc R . .
H28D H 0.7980 -0.6229 0.7667 0.112 Uiso 1 1 calc R . .
C29' C 0.6878(4) -0.6426(4) 0.7163(5) 0.134(3) Uani 1 1 d . . .
H29C H 0.7049 -0.6792 0.6827 0.161 Uiso 1 1 calc R . .
H29D H 0.6901 -0.6924 0.7652 0.161 Uiso 1 1 calc R . .
C30' C 0.5803(4) -0.5590(3) 0.6938(3) 0.0680(11) Uani 1 1 d . . .
H30C H 0.5305 -0.5742 0.7290 0.082 Uiso 1 1 calc R . .
H30D H 0.5524 -0.5491 0.6458 0.082 Uiso 1 1 calc R . .

loop_
_atom_site_aniso_label
_atom_site_aniso_U_11
_atom_site_aniso_U_22
_atom_site_aniso_U_33
_atom_site_aniso_U_23
_atom_site_aniso_U_13
_atom_site_aniso_U_12
Fe 0.0541(3) 0.0410(3) 0.0377(3) -0.0229(2) 0.0123(2) -0.0225(2)
P1 0.0325(4) 0.0401(4) 0.0254(4) -0.0135(3) 0.0044(3) -0.0128(3)
P2 0.0397(4) 0.0403(4) 0.0247(4) -0.0118(3) 0.0068(3) -0.0161(4)
P3 0.0340(4) 0.0358(4) 0.0265(4) -0.0150(3) 0.0042(3) -0.0152(3)
N1 0.0361(14) 0.0531(16) 0.0306(13) -0.0140(12) 0.0064(11) -0.0209(12)
N2 0.0434(15) 0.0432(15) 0.0269(13) -0.0120(11) 0.0021(11) -0.0190(12)
N3 0.0367(14) 0.0418(14) 0.0245(12) -0.0106(11) 0.0047(10) -0.0180(12)
N4 0.0422(15) 0.0432(15) 0.0371(14) -0.0228(12) 0.0046(11) -0.0137(12)
N5 0.0391(14) 0.0421(14) 0.0330(13) -0.0207(11) 0.0093(11) -0.0211(12)
N6 0.0475(16) 0.0562(17) 0.0315(14) -0.0213(13) 0.0049(12) -0.0075(14)
N7 0.0447(15) 0.0416(15) 0.0349(14) -0.0108(12) 0.0118(12) -0.0189(12)
N8 0.0391(15) 0.0647(18) 0.0402(15) -0.0315(14) 0.0095(12) -0.0236(14)
N9 0.0416(15) 0.0454(15) 0.0331(14) -0.0115(12) 0.0079(12) -0.0048(13)
C1 0.0389(18) 0.065(2) 0.0392(18) -0.0321(17) 0.0078(14) -0.0150(16)
C2 0.0426(19) 0.075(2) 0.0376(18) -0.0274(17) 0.0135(15) -0.0269(18)
C3 0.053(2) 0.055(2) 0.0392(18) -0.0195(16) 0.0115(15) -0.0323(17)
C4 0.0434(18) 0.0425(18) 0.0460(18) -0.0267(15) 0.0072(14) -0.0166(15)
C5 0.0454(18) 0.0385(17) 0.0395(17) -0.0236(14) 0.0115(14) -0.0171(14)
C6 0.052(2) 0.0462(18) 0.0440(18) -0.0256(15) 0.0165(15) -0.0271(16)
C7 0.054(2) 0.059(2) 0.063(2) -0.038(2) 0.0095(18) -0.0276(18)
C8 0.065(2) 0.051(2) 0.047(2) -0.0263(18) -0.0076(17) -0.0118(18)
C9 0.064(2) 0.0347(17) 0.0423(19) -0.0157(15) 0.0058(16) -0.0174(16)
C10 0.078(3) 0.081(3) 0.051(2) -0.042(2) 0.027(2) -0.036(2)
C11 0.076(3) 0.063(3) 0.085(3) -0.056(2) 0.031(2) -0.032(2)
C12 0.065(3) 0.052(2) 0.068(3) -0.027(2) 0.017(2) -0.007(2)
C13 0.052(2) 0.093(3) 0.078(3) -0.057(3) 0.013(2) -0.022(2)
C14 0.071(3) 0.080(3) 0.069(3) -0.041(2) 0.034(2) -0.043(2)
C15 0.085(4) 0.152(5) 0.058(3) -0.062(3) -0.005(2) 0.039(3)
C16 0.101(4) 0.110(4) 0.063(3) -0.049(3) 0.014(3) 0.006(3)
C17 0.082(3) 0.107(4) 0.046(2) -0.040(2) 0.006(2) -0.020(3)
C18 0.072(3) 0.097(3) 0.037(2) -0.034(2) -0.0030(19) -0.010(2)
C19 0.060(2) 0.067(3) 0.069(3) -0.022(2) 0.026(2) -0.038(2)
C20 0.092(4) 0.076(3) 0.151(5) -0.045(3) 0.045(4) -0.055(3)
C21 0.199(7) 0.140(6) 0.261(9) -0.150(6) 0.167(7) -0.136(6)
C22 0.056(2) 0.0444(19) 0.054(2) -0.0198(17) 0.0139(17) -0.0170(17)
C23 0.054(2) 0.071(3) 0.062(2) -0.045(2) 0.0147(18) -0.0238(19)
C24 0.106(5) 0.153(6) 0.208(7) -0.142(6) 0.045(5) -0.072(4)
C25 0.094(4) 0.106(4) 0.180(6) -0.083(4) 0.008(4) -0.055(4)
C26 0.057(2) 0.111(4) 0.062(2) -0.048(2) 0.0177(19) -0.051(2)
C27 0.090(3) 0.054(2) 0.059(3) -0.022(2) 0.031(2) -0.008(2)
C28 0.199(7) 0.074(4) 0.138(6) -0.059(4) 0.089(5) -0.056(4)
C29 0.412(15) 0.100(5) 0.085(5) -0.034(4) 0.080(7) -0.145(8)
C30 0.057(2) 0.058(2) 0.0377(19) -0.0010(17) 0.0058(17) -0.0083(19)
Fe' 0.0397(3) 0.0408(3) 0.0485(3) -0.0215(2) 0.0121(2) -0.0116(2)
P1' 0.0425(4) 0.0387(4) 0.0280(4) -0.0107(3) 0.0062(3) -0.0216(4)
P2' 0.0403(4) 0.0383(4) 0.0252(4) -0.0132(3) 0.0052(3) -0.0164(4)
P3' 0.0361(4) 0.0326(4) 0.0270(4) -0.0128(3) 0.0070(3) -0.0150(3)
N1' 0.0556(17) 0.0490(16) 0.0301(13) -0.0156(12) 0.0062(12) -0.0312(14)
N2' 0.0488(15) 0.0383(14) 0.0258(12) -0.0107(11) 0.0075(11) -0.0228(12)
N3' 0.0538(16) 0.0397(14) 0.0262(12) -0.0110(11) 0.0037(11) -0.0232(13)
N4' 0.0416(15) 0.0377(14) 0.0403(15) -0.0180(12) 0.0101(12) -0.0110(12)
N5' 0.0386(14) 0.0382(14) 0.0328(13) -0.0192(11) 0.0089(11) -0.0168(11)
N6' 0.0490(16) 0.0360(14) 0.0372(14) -0.0143(12) 0.0106(12) -0.0133(12)
N7' 0.0421(15) 0.0428(15) 0.0321(13) -0.0182(12) 0.0029(11) -0.0126(12)
N8' 0.0463(16) 0.0623(18) 0.0289(13) -0.0096(13) 0.0064(12) -0.0283(14)
N9' 0.0489(16) 0.0373(14) 0.0453(16) -0.0114(12) 0.0057(13) -0.0231(13)
C1' 0.064(2) 0.0482(19) 0.0449(19) -0.0294(16) 0.0241(17) -0.0249(17)
C2' 0.070(2) 0.060(2) 0.0442(19) -0.0345(17) 0.0182(17) -0.033(2)
C3' 0.053(2) 0.061(2) 0.0362(17) -0.0251(16) 0.0079(15) -0.0295(17)
C4' 0.0395(17) 0.0379(17) 0.0471(18) -0.0210(15) 0.0091(14) -0.0163(14)
C5' 0.0367(16) 0.0375(16) 0.0434(18) -0.0235(14) 0.0109(13) -0.0131(14)
C6' 0.0432(19) 0.058(2) 0.052(2) -0.0302(18) 0.0072(16) -0.0203(17)
C7' 0.048(2) 0.070(3) 0.081(3) -0.045(2) 0.020(2) -0.035(2)
C8' 0.055(2) 0.0404(19) 0.074(3) -0.0237(18) 0.025(2) -0.0242(17)
C9' 0.0411(19) 0.0390(18) 0.053(2) -0.0168(16) 0.0089(15) -0.0099(15)
C10' 0.085(3) 0.083(3) 0.071(3) -0.045(3) 0.034(3) -0.023(3)
C11' 0.056(3) 0.076(3) 0.077(3) -0.033(3) 0.019(2) 0.001(2)
C12' 0.107(4) 0.042(2) 0.078(3) -0.018(2) 0.032(3) 0.007(3)
C13' 0.101(4) 0.061(3) 0.144(5) -0.071(3) 0.055(4) -0.036(3)
C14' 0.094(4) 0.085(3) 0.088(4) -0.060(3) 0.015(3) -0.029(3)
C15' 0.072(3) 0.044(2) 0.055(2) -0.0248(18) 0.0110(19) -0.0172(19)
C16' 0.064(2) 0.074(3) 0.066(3) -0.047(2) 0.010(2) -0.019(2)
C17' 0.057(2) 0.077(3) 0.052(2) -0.034(2) 0.0172(18) -0.017(2)
C18' 0.065(2) 0.058(2) 0.044(2) -0.0241(17) 0.0236(17) -0.0268(19)
C19' 0.052(2) 0.060(2) 0.053(2) -0.0315(18) -0.0003(17) -0.0182(18)
C20' 0.062(3) 0.077(3) 0.077(3) -0.037(2) -0.017(2) -0.014(2)
C21' 0.048(2) 0.072(3) 0.097(3) -0.043(3) -0.002(2) -0.009(2)
C22' 0.049(2) 0.047(2) 0.0442(19) -0.0182(16) 0.0085(16) -0.0098(16)
C23' 0.044(2) 0.155(5) 0.056(3) -0.021(3) 0.009(2) -0.031(3)
C24' 0.060(3) 0.267(9) 0.077(4) -0.034(5) 0.021(3) -0.053(5)
C25' 0.076(4) 0.260(9) 0.059(3) -0.043(4) 0.029(3) -0.053(5)
C26' 0.069(3) 0.111(4) 0.0344(19) -0.024(2) 0.0148(18) -0.046(3)
C27' 0.048(2) 0.051(2) 0.059(2) -0.0255(18) 0.0092(17) -0.0208(17)
C28' 0.062(3) 0.051(3) 0.152(5) -0.034(3) 0.006(3) -0.014(2)
C29' 0.086(4) 0.050(3) 0.261(9) -0.059(4) -0.027(5) -0.017(3)
C30' 0.077(3) 0.049(2) 0.086(3) -0.019(2) 0.002(2) -0.039(2)

loop_
_atom_type_symbol
_atom_type_description
_atom_type_scat_dispersion_real
_atom_type_scat_dispersion_imag
_atom_type_scat_source
C C 0.0030 0.0020 'International Tables Vol C Tables 4.2.6.8 and 6.1.1.4'
H H 0.0000 0.0000 'International Tables Vol C Tables 4.2.6.8 and 6.1.1.4'
Fe Fe 0.3460 0.8440 'International Tables Vol C Tables 4.2.6.8 and 6.1.1.4'
N N 0.0060 0.0030 'International Tables Vol C Tables 4.2.6.8 and 6.1.1.4'
P P 0.1020 0.0940 'International Tables Vol C Tables 4.2.6.8 and 6.1.1.4'

loop_
_geom_bond_atom_site_label_1
_geom_bond_atom_site_label_2
_geom_bond_distance
_geom_bond_site_symmetry_2
_geom_bond_publ_flag
Fe C5 2.038(3) . ?
Fe C6 2.036(3) . ?
Fe C7 2.038(4) . ?
Fe C8 2.037(4) . ?
Fe C9 2.043(3) . ?
Fe C10 2.039(4) . ?
Fe C11 2.032(3) . ?
Fe C12 2.034(4) . ?
Fe C13 2.021(4) . ?
Fe C14 2.030(4) . ?
P1 N1 1.592(3) . ?
P1 N3 1.588(2) . ?
P1 N8 1.653(3) . ?
P1 N9 1.661(3) . ?
P2 N1 1.596(3) . ?
P2 N2 1.603(3) . ?
P2 N6 1.653(3) . ?
P2 N7 1.654(3) . ?
P3 N2 1.587(3) . ?
P3 N3 1.598(3) . ?
P3 N4 1.666(3) . ?
P3 N5 1.664(2) . ?
N4 C1 1.478(4) . ?
N5 C3 1.478(4) . ?
N5 C4 1.471(4) . ?
N6 C15 1.396(5) . ?
N7 C19 1.466(4) . ?
N7 C22 1.464(4) . ?
N8 C23 1.465(4) . ?
N8 C26 1.468(4) . ?
N9 C27 1.470(5) . ?
N9 C30 1.483(4) . ?
C1 C2 1.516(5) . ?
C1 H1A 0.9700 . ?
C1 H1B 0.9700 . ?
C2 C3 1.515(5) . ?
C2 H2A 0.9700 . ?
C2 H2B 0.9700 . ?
C3 H3A 0.9700 . ?
C3 H3B 0.9700 . ?
C4 C5 1.496(4) . ?
C4 H4A 0.9700 . ?
C4 H4B 0.9700 . ?
C6 C5 1.424(4) . ?
C6 C7 1.414(5) . ?
C6 H6 0.9800 . ?
C7 H7 0.9800 . ?
C8 C7 1.407(5) . ?
C8 C9 1.415(5) . ?
C8 H8 0.9800 . ?
C9 C5 1.418(5) . ?
C9 H9 0.9800 . ?
C10 C14 1.396(6) . ?
C10 H10 0.9800 . ?
C11 C10 1.401(6) . ?
C11 C12 1.383(6) . ?
C11 H11 0.9800 . ?
C12 H12 0.9800 . ?
C13 C12 1.420(6) . ?
C13 H13 0.9800 . ?
C14 C13 1.407(6) . ?
C14 H14 0.9800 . ?
C15 H15A 0.9700 . ?
C15 H15B 0.9700 . ?
C16 C15 1.428(6) . ?
C16 C17 1.469(6) . ?
C16 H16A 0.9700 . ?
C16 H16B 0.9700 . ?
C17 H17A 0.9700 . ?
C17 H17B 0.9700 . ?
C18 N6 1.460(4) . ?
C18 C17 1.501(5) . ?
C18 H18A 0.9700 . ?
C18 H18B 0.9700 . ?
C19 C20 1.479(6) . ?
C19 H19A 0.9700 . ?
C19 H19B 0.9700 . ?
C20 C21 1.394(7) . ?
C20 H20A 0.9700 . ?
C20 H20B 0.9700 . ?
C21 H21A 0.9700 . ?
C21 H21B 0.9700 . ?
C22 C21 1.463(6) . ?
C22 H22A 0.9700 . ?
C22 H22B 0.9700 . ?
C23 C24 1.474(6) . ?
C23 H23A 0.9700 . ?
C23 H23B 0.9700 . ?
C24 H24A 0.9700 . ?
C24 H24B 0.9700 . ?
C25 C24 1.389(7) . ?
C25 H25A 0.9700 . ?
C25 H25B 0.9700 . ?
C26 C25 1.494(6) . ?
C26 H26A 0.9700 . ?
C26 H26B 0.9700 . ?
C27 C28 1.477(7) . ?
C27 H27A 0.9700 . ?
C27 H27B 0.9700 . ?
C28 C29 1.406(8) . ?
C28 H28A 0.9700 . ?
C28 H28B 0.9700 . ?
C29 H29A 0.9700 . ?
C29 H29B 0.9700 . ?
C30 C29 1.433(7) . ?
C30 H30A 0.9700 . ?
C30 H30B 0.9700 . ?
Fe' C5' 2.040(3) . ?
Fe' C6' 2.028(3) . ?
Fe' C7' 2.028(4) . ?
Fe' C8' 2.038(3) . ?
Fe' C9' 2.033(3) . ?
Fe' C10' 2.032(4) . ?
Fe' C11' 2.035(4) . ?
Fe' C12' 2.018(4) . ?
Fe' C13' 2.021(4) . ?
Fe' C14' 2.026(4) . ?
P1' N1' 1.594(3) . ?
P1' N3' 1.587(3) . ?
P1' N8' 1.654(3) . ?
P1' N9' 1.650(3) . ?
P2' N1' 1.589(3) . ?
P2' N2' 1.601(3) . ?
P2' N6' 1.644(3) . ?
P2' N7' 1.658(3) . ?
P3' N2' 1.589(2) . ?
P3' N3' 1.600(3) . ?
P3' N4' 1.668(3) . ?
P3' N5' 1.679(3) . ?
N4' C1' 1.484(4) . ?
N5' C3' 1.480(4) . ?
N5' C4' 1.469(4) . ?
N6' C15' 1.475(4) . ?
N6' C18' 1.469(4) . ?
N7' C19' 1.461(4) . ?
N7' C22' 1.475(4) . ?
N8' C26' 1.472(4) . ?
N9' C27' 1.466(4) . ?
N9' C30' 1.472(4) . ?
C1' H1C 0.9700 . ?
C1' H1D 0.9700 . ?
C2' C1' 1.517(5) . ?
C2' C3' 1.515(5) . ?
C2' H2C 0.9700 . ?
C2' H2D 0.9700 . ?
C3' H3C 0.9700 . ?
C3' H3D 0.9700 . ?
C4' C5' 1.492(4) . ?
C4' H4C 0.9700 . ?
C4' H4D 0.9700 . ?
C5' C6' 1.429(4) . ?
C5' C9' 1.412(5) . ?
C6' C7' 1.409(5) . ?
C6' H6' 0.9800 . ?
C7' C8' 1.406(5) . ?
C7' H7' 0.9800 . ?
C8' H8' 0.9800 . ?
C9' C8' 1.403(5) . ?
C9' H9' 0.9800 . ?
C10' C14' 1.374(7) . ?
C10' H10' 0.9800 . ?
C11' C10' 1.365(6) . ?
C11' C12' 1.404(7) . ?
C11' H11' 0.9800 . ?
C12' C13' 1.410(8) . ?
C12' H12' 0.9800 . ?
C13' H13' 0.9800 . ?
C14' C13' 1.397(7) . ?
C14' H14' 0.9800 . ?
C15' C16' 1.514(5) . ?
C15' H15C 0.9700 . ?
C15' H15D 0.9700 . ?
C16' H16C 0.9700 . ?
C16' H16D 0.9700 . ?
C17' C16' 1.495(6) . ?
C17' C18' 1.518(5) . ?
C17' H17C 0.9700 . ?
C17' H17D 0.9700 . ?
C18' H18C 0.9700 . ?
C18' H18D 0.9700 . ?
C19' H19C 0.9700 . ?
C19' H19D 0.9700 . ?
C20' C21' 1.476(6) . ?
C20' C19' 1.504(5) . ?
C20' H20C 0.9700 . ?
C20' H20D 0.9700 . ?
C21' H21C 0.9700 . ?
C21' H21D 0.9700 . ?
C22' C21' 1.521(5) . ?
C22' H22C 0.9700 . ?
C22' H22D 0.9700 . ?
C23' N8' 1.442(5) . ?
C23' C24' 1.476(6) . ?
C23' H23C 0.9700 . ?
C23' H23D 0.9700 . ?
C24' C25' 1.444(7) . ?
C24' H24C 0.9700 . ?
C24' H24D 0.9700 . ?
C25' H25C 0.9700 . ?
C25' H25D 0.9700 . ?
C26' C25' 1.459(6) . ?
C26' H26C 0.9700 . ?
C26' H26D 0.9700 . ?
C27' C28' 1.497(5) . ?
C27' H27C 0.9700 . ?
C27' H27D 0.9700 . ?
C28' H28C 0.9700 . ?
C28' H28D 0.9700 . ?
C29' C30' 1.438(6) . ?
C29' C28' 1.441(7) . ?
C29' H29C 0.9700 . ?
C29' H29D 0.9700 . ?
C30' H30C 0.9700 . ?
C30' H30D 0.9700 . ?
